data_7223552
loop_
_publ_author_name
'Shao, Yong-Liang'
'Cui, Yan-Hui'
'Gu, Jin-Zhong'
'Wu, Jiang'
'Wang, Ya-Wen'
'Kirillov, Alexander M.'

_publ_section_title
;
 Exploring biphenyl-2,4,4&#x2032;-tricarboxylic acid as a flexible
 building block for the hydrothermal self-assembly of diverse
 metal--organic and supramolecular networks
;
_journal_issue 5
_journal_name_full CrystEngComm
_journal_page_first 765
_journal_paper_doi 10.1039/C5CE02254A
_journal_volume 18
_journal_year 2016
_chemical_formula_sum 'C30 H18 O14 Pb3'
_chemical_formula_weight 1224.01
_chemical_name_systematic
; 
 ? 
;
_space_group_IT_number 14
_symmetry_cell_setting monoclinic
_symmetry_space_group_name_Hall '-P 2yn'
_symmetry_space_group_name_H-M 'P 1 21/n 1'
_atom_sites_solution_hydrogens geom
_atom_sites_solution_primary direct
_atom_sites_solution_secondary difmap
_audit_creation_method SHELXL-97
_audit_update_record
;
2015-11-02 deposited with the CCDC.
2015-12-17 downloaded from the CCDC.
;
_cell_angle_alpha 90.00
_cell_angle_beta 95.1954(10)
_cell_angle_gamma 90.00
_cell_formula_units_Z 4
_cell_length_a 13.48481(14)
_cell_length_b 12.16380(14)
_cell_length_c 17.6457(2)
_cell_measurement_temperature 293(2)
_cell_volume 2882.47(6)
_computing_cell_refinement 'Bruker SAINT'
_computing_data_collection 'Bruker APEX2'
_computing_data_reduction 'Bruker SAINT'
_computing_molecular_graphics 'Bruker SHELXTL'
_computing_publication_material 'Bruker SHELXTL'
_computing_structure_refinement 'SHELXL-97 (Sheldrick, 2008)'
_computing_structure_solution 'SHELXS-97 (Sheldrick, 2008)'
_diffrn_ambient_temperature 293(2)
_diffrn_measured_fraction_theta_full 0.984
_diffrn_measured_fraction_theta_max 0.984
_diffrn_measurement_device_type 'Bruker APE-II CCD'
_diffrn_measurement_method '\f and \w scans'
_diffrn_radiation_monochromator graphite
_diffrn_radiation_source 'fine-focus sealed tube'
_diffrn_radiation_type CuK\a
_diffrn_radiation_wavelength 1.54184
_diffrn_reflns_av_R_equivalents 0.0360
_diffrn_reflns_av_sigmaI/netI 0.0522
_diffrn_reflns_limit_h_max 12
_diffrn_reflns_limit_h_min -16
_diffrn_reflns_limit_k_max 13
_diffrn_reflns_limit_k_min -14
_diffrn_reflns_limit_l_max 21
_diffrn_reflns_limit_l_min -20
_diffrn_reflns_number 11000
_diffrn_reflns_theta_full 69.71
_diffrn_reflns_theta_max 69.71
_diffrn_reflns_theta_min 3.96
_exptl_absorpt_coefficient_mu 34.188
_exptl_absorpt_correction_T_max 0.1169
_exptl_absorpt_correction_T_min 0.0634
_exptl_absorpt_correction_type multi-scan
_exptl_crystal_colour colourless
_exptl_crystal_density_diffrn 2.821
_exptl_crystal_density_method 'not measured'
_exptl_crystal_description needle
_exptl_crystal_F_000 2224
_exptl_crystal_size_max 0.18
_exptl_crystal_size_mid 0.12
_exptl_crystal_size_min 0.11
_refine_diff_density_max 0.945
_refine_diff_density_min -1.161
_refine_diff_density_rms 0.197
_refine_ls_extinction_method none
_refine_ls_goodness_of_fit_ref 0.965
_refine_ls_hydrogen_treatment mixed
_refine_ls_matrix_type full
_refine_ls_number_parameters 432
_refine_ls_number_reflns 5347
_refine_ls_number_restraints 3
_refine_ls_restrained_S_all 0.965
_refine_ls_R_factor_all 0.0432
_refine_ls_R_factor_gt 0.0287
_refine_ls_shift/su_max 0.001
_refine_ls_shift/su_mean 0.000
_refine_ls_structure_factor_coef Fsqd
_refine_ls_weighting_details 'calc w=1/[\s^2^(Fo^2^)+(0.0170P)^2^+0.0000P] where P=(Fo^2^+2Fc^2^)/3'
_refine_ls_weighting_scheme calc
_refine_ls_wR_factor_gt 0.0493
_refine_ls_wR_factor_ref 0.0520
_reflns_number_gt 4330
_reflns_number_total 5347
_reflns_threshold_expression >2sigma(I)
_cod_data_source_file c5ce02254a2.cif
_cod_data_source_block 244-12pb1
_cod_depositor_comments
;
The following automatic conversions were performed:

'_symmetry_cell_setting' value 'Monoclinic' changed to 'monoclinic'
according to
/usr/data/users/saulius/crontab/automatic-downloads/rss-feeds/RSC/lib/dictionaries/cif_core.dic
dictionary named 'cif_core.dic' version 2.4.2 from 2011-04-26.

Automatic conversion script
Id: cif_fix_values 4268 2015-11-12 08:31:59Z antanas 

 Adding full bibliography for 7223544--7223552.cif.
;
_cod_original_cell_volume 2882.46(6)
_cod_original_sg_symbol_H-M P21/n
_cod_database_code 7223552

loop_
_symmetry_equiv_pos_as_xyz
'x, y, z'
'-x+1/2, y+1/2, -z+1/2'
'-x, -y, -z'
'x-1/2, -y-1/2, z-1/2'

loop_
_atom_site_label
_atom_site_type_symbol
_atom_site_fract_x
_atom_site_fract_y
_atom_site_fract_z
_atom_site_U_iso_or_equiv
_atom_site_adp_type
_atom_site_occupancy
_atom_site_symmetry_multiplicity
_atom_site_calc_flag
_atom_site_refinement_flags
Pb1 Pb -0.569952(19) 0.65117(2) 0.467857(15) 0.01459(7) Uani 1 1 d .
Pb2 Pb 0.513504(19) 0.87570(2) 0.621408(16) 0.01621(7) Uani 1 1 d .
Pb3 Pb 0.421143(19) 0.96400(2) 0.891273(15) 0.01559(7) Uani 1 1 d .
O1 O -0.4373(3) 0.7530(4) 0.3945(3) 0.0241(12) Uani 1 1 d .
O2 O -0.4071(3) 0.7051(4) 0.5148(3) 0.0239(12) Uani 1 1 d .
O3 O 0.1282(4) 0.6592(4) 0.6055(3) 0.0270(12) Uani 1 1 d .
O4 O 0.0302(4) 0.6036(4) 0.5087(3) 0.0252(12) Uani 1 1 d .
O5 O 0.4150(3) 0.8622(4) 0.5007(3) 0.0184(11) Uani 1 1 d .
O6 O 0.3698(3) 1.0295(4) 0.4580(3) 0.0217(11) Uani 1 1 d .
O7 O 0.3497(4) 0.9230(5) 0.6496(3) 0.0316(14) Uani 1 1 d .
O8 O 0.3877(3) 1.0259(4) 0.7537(3) 0.0217(12) Uani 1 1 d .
O9 O 0.0888(3) 1.1692(4) 0.8866(3) 0.0209(11) Uani 1 1 d .
O10 O 0.0301(4) 1.0150(4) 0.9295(3) 0.0208(11) Uani 1 1 d .
O11 O -0.4179(4) 1.0009(5) 0.8621(3) 0.0328(14) Uani 1 1 d .
O12 O -0.4496(4) 0.8538(5) 0.7877(3) 0.0345(14) Uani 1 1 d .
O13 O 0.5360(4) 1.0674(4) 0.6703(3) 0.0302(13) Uani 1 1 d .
H1W H 0.5638 1.0394 0.6335 0.036 Uiso 1 1 d R
H2W H 0.4910 1.0829 0.7016 0.036 Uiso 1 1 d R
O14 O 0.2533(6) 0.9998(6) 0.0102(4) 0.0524(18) Uani 1 1 d D
C1 C -0.3780(5) 0.7423(6) 0.4533(4) 0.0185(16) Uani 1 1 d .
C2 C -0.2711(5) 0.7719(6) 0.4512(4) 0.0182(16) Uani 1 1 d .
C3 C -0.2309(5) 0.7923(6) 0.3836(4) 0.0218(17) Uani 1 1 d .
H3 H -0.2716 0.7914 0.3381 0.026 Uiso 1 1 calc R
C4 C -0.1301(5) 0.8140(6) 0.3829(4) 0.0225(17) Uani 1 1 d .
H4 H -0.1041 0.8289 0.3369 0.027 Uiso 1 1 calc R
C5 C -0.0671(5) 0.8139(6) 0.4498(4) 0.0190(16) Uani 1 1 d .
C6 C -0.1087(5) 0.7957(6) 0.5176(4) 0.0219(17) Uani 1 1 d .
H6 H -0.0685 0.7979 0.5633 0.026 Uiso 1 1 calc R
C7 C -0.2095(5) 0.7742(7) 0.5183(4) 0.0236(17) Uani 1 1 d .
H7 H -0.2360 0.7612 0.5643 0.028 Uiso 1 1 calc R
C8 C 0.0428(5) 0.8359(6) 0.4508(4) 0.0171(15) Uani 1 1 d .
C9 C 0.1128(5) 0.7754(6) 0.4973(4) 0.0134(14) Uani 1 1 d .
C10 C 0.0894(5) 0.6746(6) 0.5397(4) 0.0146(15) Uani 1 1 d .
C11 C 0.2117(5) 0.8082(6) 0.5044(4) 0.0147(15) Uani 1 1 d .
H11 H 0.2574 0.7701 0.5372 0.018 Uiso 1 1 calc R
C12 C 0.2437(5) 0.8962(6) 0.4636(4) 0.0150(15) Uani 1 1 d .
C13 C 0.3496(5) 0.9328(6) 0.4743(4) 0.0165(15) Uani 1 1 d .
C14 C 0.1755(5) 0.9524(6) 0.4140(4) 0.0231(17) Uani 1 1 d .
H14 H 0.1968 1.0092 0.3841 0.028 Uiso 1 1 calc R
C15 C 0.0753(5) 0.9234(7) 0.4091(4) 0.0271(19) Uani 1 1 d .
H15 H 0.0295 0.9632 0.3775 0.033 Uiso 1 1 calc R
C16 C 0.3292(5) 0.9704(6) 0.7105(4) 0.0153(15) Uani 1 1 d .
C17 C 0.2235(5) 0.9562(6) 0.7311(4) 0.0148(14) Uani 1 1 d .
C18 C 0.1888(5) 1.0234(6) 0.7873(3) 0.0148(15) Uani 1 1 d .
H18 H 0.2301 1.0765 0.8114 0.018 Uiso 1 1 calc R
C19 C 0.0915(5) 1.0097(6) 0.8067(3) 0.0119(14) Uani 1 1 d .
C20 C 0.0660(5) 1.0700(6) 0.8765(4) 0.0143(14) Uani 1 1 d .
C21 C 0.0260(5) 0.9349(6) 0.7676(4) 0.0147(15) Uani 1 1 d .
C22 C 0.0655(5) 0.8676(6) 0.7150(4) 0.0208(16) Uani 1 1 d .
H22 H 0.0249 0.8141 0.6908 0.025 Uiso 1 1 calc R
C23 C 0.1622(5) 0.8762(6) 0.6970(4) 0.0233(17) Uani 1 1 d .
H23 H 0.1862 0.8282 0.6619 0.028 Uiso 1 1 calc R
C24 C -0.0815(5) 0.9307(6) 0.7796(4) 0.0169(15) Uani 1 1 d .
C25 C -0.1343(5) 0.8315(6) 0.7754(4) 0.0220(17) Uani 1 1 d .
H25 H -0.1017 0.7664 0.7657 0.026 Uiso 1 1 calc R
C26 C -0.2351(5) 0.8297(6) 0.7856(4) 0.0255(18) Uani 1 1 d .
H26 H -0.2698 0.7635 0.7828 0.031 Uiso 1 1 calc R
C27 C -0.2841(5) 0.9265(7) 0.8000(4) 0.0200(16) Uani 1 1 d .
C28 C -0.3919(5) 0.9257(7) 0.8177(4) 0.0251(18) Uani 1 1 d .
C29 C -0.2328(5) 1.0262(6) 0.8015(4) 0.0238(17) Uani 1 1 d .
H29 H -0.2656 1.0916 0.8103 0.029 Uiso 1 1 calc R
C30 C -0.1335(5) 1.0268(6) 0.7900(4) 0.0211(16) Uani 1 1 d .
H30 H -0.1002 1.0937 0.7891 0.025 Uiso 1 1 calc R
H3W H 0.213(5) 0.947(6) 0.020(5) 0.06(4) Uiso 1 1 d D
H4W H 0.307(3) 1.007(7) 0.040(4) 0.04(3) Uiso 1 1 d D

loop_
_atom_site_aniso_label
_atom_site_aniso_U_11
_atom_site_aniso_U_22
_atom_site_aniso_U_33
_atom_site_aniso_U_23
_atom_site_aniso_U_13
_atom_site_aniso_U_12
Pb1 0.01418(13) 0.01557(14) 0.01401(13) 0.00181(11) 0.00116(10) -0.00191(11)
Pb2 0.01531(14) 0.01535(14) 0.01834(14) -0.00167(11) 0.00352(11) -0.00192(11)
Pb3 0.01493(13) 0.01478(14) 0.01697(13) -0.00418(11) 0.00102(11) 0.00095(11)
O1 0.016(2) 0.028(3) 0.028(3) 0.001(3) -0.001(2) 0.000(2)
O2 0.013(2) 0.029(3) 0.030(3) 0.007(2) 0.002(2) -0.005(2)
O3 0.043(3) 0.017(3) 0.019(3) 0.007(2) -0.008(2) -0.011(3)
O4 0.034(3) 0.016(3) 0.023(3) 0.005(2) -0.012(2) -0.014(2)
O5 0.015(2) 0.014(3) 0.026(3) 0.000(2) -0.002(2) 0.001(2)
O6 0.017(2) 0.012(3) 0.038(3) 0.002(2) 0.010(2) -0.001(2)
O7 0.020(3) 0.050(4) 0.027(3) -0.017(3) 0.012(2) -0.003(3)
O8 0.017(2) 0.034(3) 0.015(2) -0.007(2) 0.005(2) -0.005(2)
O9 0.024(3) 0.015(3) 0.025(3) -0.006(2) 0.012(2) -0.003(2)
O10 0.033(3) 0.018(3) 0.013(2) 0.000(2) 0.011(2) -0.004(2)
O11 0.019(3) 0.050(4) 0.030(3) -0.008(3) 0.007(2) -0.002(3)
O12 0.020(3) 0.030(3) 0.053(4) -0.004(3) 0.005(3) -0.007(3)
O13 0.030(3) 0.025(3) 0.039(3) -0.005(3) 0.022(3) 0.005(3)
O14 0.066(5) 0.045(5) 0.045(4) -0.005(4) -0.004(4) -0.007(4)
C1 0.017(4) 0.010(4) 0.028(4) -0.003(3) 0.000(3) 0.003(3)
C2 0.013(3) 0.015(4) 0.027(4) -0.003(3) 0.000(3) -0.004(3)
C3 0.010(3) 0.027(4) 0.028(4) 0.008(3) -0.002(3) 0.004(3)
C4 0.026(4) 0.024(4) 0.019(4) 0.007(3) 0.004(3) 0.000(3)
C5 0.016(4) 0.017(4) 0.024(4) 0.006(3) 0.003(3) -0.004(3)
C6 0.016(4) 0.023(4) 0.025(4) -0.003(3) -0.007(3) 0.006(3)
C7 0.020(4) 0.034(5) 0.018(4) 0.000(3) 0.006(3) -0.004(4)
C8 0.013(3) 0.016(4) 0.022(4) -0.001(3) -0.001(3) -0.005(3)
C9 0.014(3) 0.012(3) 0.014(3) 0.002(3) -0.002(3) -0.001(3)
C10 0.012(3) 0.020(4) 0.013(3) 0.001(3) 0.004(3) -0.003(3)
C11 0.015(3) 0.015(4) 0.014(3) -0.002(3) -0.003(3) 0.003(3)
C12 0.012(3) 0.018(4) 0.016(3) 0.002(3) 0.005(3) 0.003(3)
C13 0.017(4) 0.013(4) 0.021(4) -0.004(3) 0.014(3) -0.005(3)
C14 0.024(4) 0.018(4) 0.027(4) 0.010(3) 0.005(3) -0.007(3)
C15 0.022(4) 0.025(4) 0.032(4) 0.018(4) -0.009(3) -0.003(3)
C16 0.013(3) 0.022(4) 0.012(3) -0.006(3) 0.004(3) 0.005(3)
C17 0.014(3) 0.016(4) 0.014(3) 0.001(3) 0.001(3) 0.004(3)
C18 0.018(3) 0.019(4) 0.008(3) -0.003(3) 0.002(3) 0.002(3)
C19 0.019(3) 0.013(3) 0.004(3) 0.000(3) 0.006(3) 0.003(3)
C20 0.016(3) 0.015(4) 0.013(3) -0.004(3) 0.005(3) 0.000(3)
C21 0.020(4) 0.018(4) 0.006(3) 0.005(3) -0.004(3) 0.003(3)
C22 0.020(4) 0.026(4) 0.017(4) -0.011(3) 0.003(3) -0.001(3)
C23 0.031(4) 0.025(4) 0.015(4) -0.009(3) 0.007(3) 0.005(4)
C24 0.015(4) 0.024(4) 0.012(3) -0.003(3) 0.003(3) -0.002(3)
C25 0.014(4) 0.024(4) 0.027(4) -0.003(3) -0.001(3) 0.006(3)
C26 0.025(4) 0.022(4) 0.030(4) -0.002(3) 0.005(3) -0.010(4)
C27 0.009(3) 0.033(5) 0.016(4) -0.002(3) -0.007(3) -0.002(3)
C28 0.016(4) 0.036(5) 0.023(4) 0.002(4) 0.005(3) 0.005(4)
C29 0.025(4) 0.021(4) 0.025(4) 0.002(3) 0.002(3) 0.004(3)
C30 0.018(4) 0.020(4) 0.025(4) 0.002(3) 0.001(3) -0.009(3)

loop_
_atom_type_symbol
_atom_type_description
_atom_type_scat_dispersion_real
_atom_type_scat_dispersion_imag
_atom_type_scat_source
C C 0.0181 0.0091 'International Tables Vol C Tables 4.2.6.8 and 6.1.1.4'
H H 0.0000 0.0000 'International Tables Vol C Tables 4.2.6.8 and 6.1.1.4'
O O 0.0492 0.0322 'International Tables Vol C Tables 4.2.6.8 and 6.1.1.4'
Pb Pb -4.0753 8.5060 'International Tables Vol C Tables 4.2.6.8 and 6.1.1.4'

loop_
_geom_angle_atom_site_label_1
_geom_angle_atom_site_label_2
_geom_angle_atom_site_label_3
_geom_angle
_geom_angle_site_symmetry_1
_geom_angle_site_symmetry_3
O2 Pb1 O10 78.24(17) . 2_446
O2 Pb1 O10 79.45(17) . 4_575
O10 Pb1 O10 65.16(17) 2_446 4_575
O2 Pb1 O1 52.24(16) . .
O10 Pb1 O1 124.47(15) 2_446 .
O10 Pb1 O1 80.91(16) 4_575 .
O2 Pb1 O9 78.60(16) . 2_446
O10 Pb1 O9 51.04(15) 2_446 2_446
O10 Pb1 O9 115.29(15) 4_575 2_446
O1 Pb1 O9 125.39(15) . 2_446
O2 Pb1 O5 75.01(16) . 1_455
O10 Pb1 O5 120.33(15) 2_446 1_455
O10 Pb1 O5 151.53(15) 4_575 1_455
O1 Pb1 O5 73.62(15) . 1_455
O9 Pb1 O5 71.77(15) 2_446 1_455
O7 Pb2 O5 75.77(17) . .
O7 Pb2 O6 130.81(18) . 3_676
O5 Pb2 O6 81.92(16) . 3_676
O7 Pb2 O13 77.74(18) . .
O5 Pb2 O13 114.16(17) . .
O6 Pb2 O13 72.41(16) 3_676 .
O7 Pb2 H1W 92.7 . .
O5 Pb2 H1W 107.5 . .
O6 Pb2 H1W 53.4 3_676 .
O13 Pb2 H1W 19.0 . .
O11 Pb3 O3 94.5(2) 1_655 2_556
O11 Pb3 O4 80.44(18) 1_655 2_556
O3 Pb3 O4 51.88(15) 2_556 2_556
O11 Pb3 O8 79.58(16) 1_655 .
O3 Pb3 O8 73.30(16) 2_556 .
O4 Pb3 O8 119.13(17) 2_556 .
O11 Pb3 O4 76.21(18) 1_655 4_676
O3 Pb3 O4 115.19(16) 2_556 4_676
O4 Pb3 O4 63.36(19) 2_556 4_676
O8 Pb3 O4 154.83(16) . 4_676
O11 Pb3 C10 90.3(2) 1_655 2_556
O3 Pb3 C10 25.84(16) 2_556 2_556
O4 Pb3 C10 26.39(16) 2_556 2_556
O8 Pb3 C10 97.52(18) . 2_556
O4 Pb3 C10 89.41(18) 4_676 2_556
C1 O1 Pb1 87.4(4) . .
C1 O2 Pb1 98.5(4) . .
C10 O3 Pb3 94.3(4) . 2_546
C10 O4 Pb3 92.5(4) . 2_546
C10 O4 Pb3 149.4(5) . 4_575
Pb3 O4 Pb3 116.64(19) 2_546 4_575
C13 O5 Pb2 125.3(4) . .
C13 O5 Pb1 129.2(4) . 1_655
Pb2 O5 Pb1 102.29(16) . 1_655
C13 O6 Pb2 137.0(4) . 3_676
C16 O7 Pb2 124.3(4) . .
C16 O8 Pb3 118.1(5) . .
C20 O9 Pb1 90.8(4) . 2_456
C20 O10 Pb1 96.5(4) . 2_456
C20 O10 Pb1 148.3(4) . 4_676
Pb1 O10 Pb1 114.84(17) 2_456 4_676
C28 O11 Pb3 108.2(5) . 1_455
Pb2 O13 H1W 53.8 . .
Pb2 O13 H2W 110.4 . .
H1W O13 H2W 160.9 . .
H3W O14 H4W 117(2) . .
O1 C1 O2 121.3(6) . .
O1 C1 C2 119.8(7) . .
O2 C1 C2 118.9(6) . .
C3 C2 C7 119.0(6) . .
C3 C2 C1 121.6(6) . .
C7 C2 C1 119.3(6) . .
C2 C3 C4 120.3(7) . .
C2 C3 H3 119.8 . .
C4 C3 H3 119.8 . .
C5 C4 C3 121.2(7) . .
C5 C4 H4 119.4 . .
C3 C4 H4 119.4 . .
C4 C5 C6 118.0(6) . .
C4 C5 C8 122.4(6) . .
C6 C5 C8 119.6(6) . .
C7 C6 C5 120.9(7) . .
C7 C6 H6 119.6 . .
C5 C6 H6 119.6 . .
C6 C7 C2 120.6(7) . .
C6 C7 H7 119.7 . .
C2 C7 H7 119.7 . .
C15 C8 C9 119.1(6) . .
C15 C8 C5 119.3(6) . .
C9 C8 C5 121.5(6) . .
C11 C9 C8 119.4(6) . .
C11 C9 C10 116.1(6) . .
C8 C9 C10 124.5(6) . .
O3 C10 O4 119.8(7) . .
O3 C10 C9 120.2(6) . .
O4 C10 C9 120.0(6) . .
O3 C10 Pb3 59.9(4) . 2_546
O4 C10 Pb3 61.1(4) . 2_546
C9 C10 Pb3 168.5(5) . 2_546
C12 C11 C9 121.3(6) . .
C12 C11 H11 119.3 . .
C9 C11 H11 119.3 . .
C11 C12 C14 119.2(6) . .
C11 C12 C13 120.4(6) . .
C14 C12 C13 120.3(6) . .
O6 C13 O5 123.8(6) . .
O6 C13 C12 118.6(7) . .
O5 C13 C12 117.6(6) . .
C12 C14 C15 119.9(7) . .
C12 C14 H14 120.1 . .
C15 C14 H14 120.1 . .
C8 C15 C14 120.9(7) . .
C8 C15 H15 119.6 . .
C14 C15 H15 119.6 . .
O8 C16 O7 126.0(6) . .
O8 C16 C17 118.3(6) . .
O7 C16 C17 115.7(6) . .
C23 C17 C18 119.7(6) . .
C23 C17 C16 121.1(6) . .
C18 C17 C16 119.1(6) . .
C19 C18 C17 119.1(6) . .
C19 C18 H18 120.5 . .
C17 C18 H18 120.5 . .
C18 C19 C21 121.3(6) . .
C18 C19 C20 115.7(6) . .
C21 C19 C20 122.7(6) . .
O9 C20 O10 120.3(6) . .
O9 C20 C19 121.0(6) . .
O10 C20 C19 118.4(6) . .
C22 C21 C19 116.8(6) . .
C22 C21 C24 121.1(6) . .
C19 C21 C24 122.0(6) . .
C23 C22 C21 122.8(7) . .
C23 C22 H22 118.6 . .
C21 C22 H22 118.6 . .
C22 C23 C17 119.8(7) . .
C22 C23 H23 120.1 . .
C17 C23 H23 120.1 . .
C30 C24 C25 118.3(6) . .
C30 C24 C21 120.1(7) . .
C25 C24 C21 121.4(7) . .
C26 C25 C24 120.4(7) . .
C26 C25 H25 119.8 . .
C24 C25 H25 119.8 . .
C27 C26 C25 120.0(7) . .
C27 C26 H26 120.0 . .
C25 C26 H26 120.0 . .
C26 C27 C29 119.9(7) . .
C26 C27 C28 120.9(7) . .
C29 C27 C28 119.1(7) . .
O12 C28 O11 124.4(7) . .
O12 C28 C27 119.2(7) . .
O11 C28 C27 116.4(7) . .
C30 C29 C27 119.4(7) . .
C30 C29 H29 120.3 . .
C27 C29 H29 120.3 . .
C29 C30 C24 121.8(7) . .
C29 C30 H30 119.1 . .
C24 C30 H30 119.1 . .

loop_
_geom_bond_atom_site_label_1
_geom_bond_atom_site_label_2
_geom_bond_distance
_geom_bond_site_symmetry_2
Pb1 O2 2.369(5) .
Pb1 O10 2.477(5) 2_446
Pb1 O10 2.555(5) 4_575
Pb1 O1 2.614(5) .
Pb1 O9 2.613(5) 2_446
Pb1 O5 2.643(5) 1_455
Pb2 O7 2.379(5) .
Pb2 O5 2.412(5) .
Pb2 O6 2.484(5) 3_676
Pb2 O13 2.495(5) .
Pb2 H1W 2.1076 .
Pb3 O11 2.319(5) 1_655
Pb3 O3 2.468(5) 2_556
Pb3 O4 2.493(5) 2_556
Pb3 O8 2.543(5) .
Pb3 O4 2.566(5) 4_676
Pb3 C10 2.845(7) 2_556
O1 C1 1.259(8) .
O2 C1 1.270(8) .
O3 C10 1.243(8) .
O3 Pb3 2.468(5) 2_546
O4 C10 1.266(8) .
O4 Pb3 2.493(5) 2_546
O4 Pb3 2.566(5) 4_575
O5 C13 1.288(8) .
O5 Pb1 2.643(5) 1_655
O6 C13 1.246(8) .
O6 Pb2 2.484(5) 3_676
O7 C16 1.271(8) .
O8 C16 1.245(8) .
O9 C20 1.254(8) .
O9 Pb1 2.613(5) 2_456
O10 C20 1.279(8) .
O10 Pb1 2.477(5) 2_456
O10 Pb1 2.555(5) 4_676
O11 C28 1.275(9) .
O11 Pb3 2.319(5) 1_455
O12 C28 1.255(9) .
O13 H1W 0.8502 .
O13 H2W 0.8765 .
O14 H3W 0.865(10) .
O14 H4W 0.863(10) .
C1 C2 1.490(9) .
C2 C3 1.377(10) .
C2 C7 1.384(9) .
C3 C4 1.386(9) .
C3 H3 0.9300 .
C4 C5 1.390(9) .
C4 H4 0.9300 .
C5 C6 1.386(10) .
C5 C8 1.504(9) .
C6 C7 1.384(9) .
C6 H6 0.9300 .
C7 H7 0.9300 .
C8 C15 1.387(10) .
C8 C9 1.403(9) .
C9 C11 1.387(9) .
C9 C10 1.485(9) .
C10 Pb3 2.845(7) 2_546
C11 C12 1.380(9) .
C11 H11 0.9300 .
C12 C14 1.391(9) .
C12 C13 1.492(9) .
C14 C15 1.391(9) .
C14 H14 0.9300 .
C15 H15 0.9300 .
C16 C17 1.512(9) .
C17 C23 1.380(10) .
C17 C18 1.398(9) .
C18 C19 1.397(9) .
C18 H18 0.9300 .
C19 C21 1.404(9) .
C19 C20 1.501(8) .
C21 C22 1.380(9) .
C21 C24 1.485(9) .
C22 C23 1.374(9) .
C22 H22 0.9300 .
C23 H23 0.9300 .
C24 C30 1.384(10) .
C24 C25 1.399(10) .
C25 C26 1.387(9) .
C25 H25 0.9300 .
C26 C27 1.385(11) .
C26 H26 0.9300 .
C27 C29 1.394(10) .
C27 C28 1.514(9) .
C29 C30 1.373(9) .
C29 H29 0.9300 .
C30 H30 0.9300 .

loop_
_geom_hbond_atom_site_label_D
_geom_hbond_atom_site_label_H
_geom_hbond_atom_site_label_A
_geom_hbond_distance_DH
_geom_hbond_distance_HA
_geom_hbond_distance_DA
_geom_hbond_angle_DHA
_geom_hbond_site_symmetry_A
O14 H4W O11 0.863(10) 2.18(3) 3.016(9) 163(7) 3_576
O14 H3W O2 0.865(10) 2.46(2) 3.307(9) 166(8) 4_675
O13 H2W O8 0.88 1.87 2.636(6) 144.9 .
O13 H1W O6 0.85 2.09 2.941(7) 179.2 3_676

loop_
_geom_torsion_atom_site_label_1
_geom_torsion_atom_site_label_2
_geom_torsion_atom_site_label_3
_geom_torsion_atom_site_label_4
_geom_torsion
_geom_torsion_site_symmetry_1
_geom_torsion_site_symmetry_4
O2 Pb1 O1 C1 4.2(4) . .
O10 Pb1 O1 C1 -28.2(5) 2_446 .
O10 Pb1 O1 C1 -79.4(4) 4_575 .
O9 Pb1 O1 C1 35.2(5) 2_446 .
O5 Pb1 O1 C1 87.7(4) 1_455 .
O10 Pb1 O2 C1 149.0(5) 2_446 .
O10 Pb1 O2 C1 82.4(4) 4_575 .
O1 Pb1 O2 C1 -4.2(4) . .
O9 Pb1 O2 C1 -158.9(5) 2_446 .
O5 Pb1 O2 C1 -84.9(4) 1_455 .
O7 Pb2 O5 C13 44.7(5) . .
O6 Pb2 O5 C13 -91.1(5) 3_676 .
O13 Pb2 O5 C13 -24.6(5) . .
O7 Pb2 O5 Pb1 -116.6(2) . 1_655
O6 Pb2 O5 Pb1 107.59(17) 3_676 1_655
O13 Pb2 O5 Pb1 174.12(14) . 1_655
O5 Pb2 O7 C16 -164.5(7) . .
O6 Pb2 O7 C16 -98.8(6) 3_676 .
O13 Pb2 O7 C16 -45.3(6) . .
O11 Pb3 O8 C16 134.6(5) 1_655 .
O3 Pb3 O8 C16 -127.4(5) 2_556 .
O4 Pb3 O8 C16 -152.6(5) 2_556 .
O4 Pb3 O8 C16 118.6(5) 4_676 .
C10 Pb3 O8 C16 -136.5(5) 2_556 .
Pb1 O1 C1 O2 -7.3(7) . .
Pb1 O1 C1 C2 171.7(6) . .
Pb1 O2 C1 O1 8.2(8) . .
Pb1 O2 C1 C2 -170.9(5) . .
O1 C1 C2 C3 -11.7(11) . .
O2 C1 C2 C3 167.3(7) . .
O1 C1 C2 C7 171.3(7) . .
O2 C1 C2 C7 -9.7(11) . .
C7 C2 C3 C4 0.4(12) . .
C1 C2 C3 C4 -176.6(7) . .
C2 C3 C4 C5 1.2(12) . .
C3 C4 C5 C6 -2.5(11) . .
C3 C4 C5 C8 179.3(7) . .
C4 C5 C6 C7 2.3(12) . .
C8 C5 C6 C7 -179.4(7) . .
C5 C6 C7 C2 -0.8(12) . .
C3 C2 C7 C6 -0.6(12) . .
C1 C2 C7 C6 176.5(7) . .
C4 C5 C8 C15 45.7(11) . .
C6 C5 C8 C15 -132.4(8) . .
C4 C5 C8 C9 -139.1(8) . .
C6 C5 C8 C9 42.7(10) . .
C15 C8 C9 C11 4.0(11) . .
C5 C8 C9 C11 -171.2(6) . .
C15 C8 C9 C10 -174.7(7) . .
C5 C8 C9 C10 10.2(11) . .
Pb3 O3 C10 O4 12.7(7) 2_546 .
Pb3 O3 C10 C9 -166.7(5) 2_546 .
Pb3 O4 C10 O3 -12.6(7) 2_546 .
Pb3 O4 C10 O3 -175.3(6) 4_575 .
Pb3 O4 C10 C9 166.8(5) 2_546 .
Pb3 O4 C10 C9 4.1(13) 4_575 .
Pb3 O4 C10 Pb3 -162.7(10) 4_575 2_546
C11 C9 C10 O3 41.4(9) . .
C8 C9 C10 O3 -139.9(7) . .
C11 C9 C10 O4 -138.0(7) . .
C8 C9 C10 O4 40.7(10) . .
C11 C9 C10 Pb3 -46(3) . 2_546
C8 C9 C10 Pb3 133(2) . 2_546
C8 C9 C11 C12 -3.2(10) . .
C10 C9 C11 C12 175.6(6) . .
C9 C11 C12 C14 -0.6(10) . .
C9 C11 C12 C13 177.6(6) . .
Pb2 O6 C13 O5 53.0(11) 3_676 .
Pb2 O6 C13 C12 -127.5(6) 3_676 .
Pb2 O5 C13 O6 64.1(8) . .
Pb1 O5 C13 O6 -139.7(6) 1_655 .
Pb2 O5 C13 C12 -115.3(6) . .
Pb1 O5 C13 C12 40.8(8) 1_655 .
C11 C12 C13 O6 -156.5(7) . .
C14 C12 C13 O6 21.6(10) . .
C11 C12 C13 O5 22.9(10) . .
C14 C12 C13 O5 -158.9(7) . .
C11 C12 C14 C15 3.5(11) . .
C13 C12 C14 C15 -174.6(7) . .
C9 C8 C15 C14 -1.0(12) . .
C5 C8 C15 C14 174.2(7) . .
C12 C14 C15 C8 -2.7(12) . .
Pb3 O8 C16 O7 -120.5(7) . .
Pb3 O8 C16 C17 59.2(8) . .
Pb2 O7 C16 O8 21.4(11) . .
Pb2 O7 C16 C17 -158.3(5) . .
O8 C16 C17 C23 -164.5(7) . .
O7 C16 C17 C23 15.3(10) . .
O8 C16 C17 C18 13.6(10) . .
O7 C16 C17 C18 -166.6(7) . .
C23 C17 C18 C19 -1.4(10) . .
C16 C17 C18 C19 -179.5(6) . .
C17 C18 C19 C21 -4.2(10) . .
C17 C18 C19 C20 169.3(6) . .
Pb1 O9 C20 O10 11.7(7) 2_456 .
Pb1 O9 C20 C19 -160.7(6) 2_456 .
Pb1 O10 C20 O9 -12.5(7) 2_456 .
Pb1 O10 C20 O9 159.0(5) 4_676 .
Pb1 O10 C20 C19 160.2(5) 2_456 .
Pb1 O10 C20 C19 -28.3(12) 4_676 .
C18 C19 C20 O9 47.0(9) . .
C21 C19 C20 O9 -139.6(7) . .
C18 C19 C20 O10 -125.6(7) . .
C21 C19 C20 O10 47.8(9) . .
C18 C19 C21 C22 6.8(10) . .
C20 C19 C21 C22 -166.2(6) . .
C18 C19 C21 C24 -171.0(6) . .
C20 C19 C21 C24 16.0(10) . .
C19 C21 C22 C23 -4.2(11) . .
C24 C21 C22 C23 173.6(7) . .
C21 C22 C23 C17 -1.2(12) . .
C18 C17 C23 C22 4.1(11) . .
C16 C17 C23 C22 -177.8(7) . .
C22 C21 C24 C30 -139.4(7) . .
C19 C21 C24 C30 38.3(10) . .
C22 C21 C24 C25 36.0(10) . .
C19 C21 C24 C25 -146.3(7) . .
C30 C24 C25 C26 -3.5(11) . .
C21 C24 C25 C26 -178.9(6) . .
C24 C25 C26 C27 0.0(11) . .
C25 C26 C27 C29 2.3(11) . .
C25 C26 C27 C28 -175.0(7) . .
Pb3 O11 C28 O12 8.8(10) 1_455 .
Pb3 O11 C28 C27 -172.3(5) 1_455 .
C26 C27 C28 O12 -32.2(11) . .
C29 C27 C28 O12 150.5(8) . .
C26 C27 C28 O11 148.8(7) . .
C29 C27 C28 O11 -28.5(10) . .
C26 C27 C29 C30 -1.1(11) . .
C28 C27 C29 C30 176.2(7) . .
C27 C29 C30 C24 -2.5(11) . .
C25 C24 C30 C29 4.7(11) . .
C21 C24 C30 C29 -179.8(6) . .
